data_2221532
loop_
_publ_author_name
'Abdul Alhadi, Abeer A.'
'Ali, Hapipah Mohd.'
'Ng, Seik Weng'

_publ_section_title
;
 3,4,5-Trihydroxy-<i>N</i>'-(2-hydroxy-5-nitrobenzylidene)benzohydrazide
 monohydrate
;
_journal_coeditor_code TK2399
_journal_issue 4
_journal_name_full 'Acta Crystallographica Section E'
_journal_page_first o908
_journal_paper_doi 10.1107/S1600536809010563
_journal_volume 65
_journal_year 2009
_chemical_formula_iupac 'C14 H11 N3 O7, H2 O'
_chemical_formula_moiety 'C14 H11 N3 O7, H2 O'
_chemical_formula_sum 'C14 H13 N3 O8'
_chemical_formula_weight 351.27
_chemical_name_systematic
;
3,4,5-Trihydroxy-<i>N</i>'-(2-hydroxy-5-nitrobenzylidene)benzohydrazide
monohydrate
;
_space_group_IT_number 2
_symmetry_cell_setting triclinic
_symmetry_space_group_name_Hall '-P 1'
_symmetry_space_group_name_H-M 'P -1'
_atom_sites_solution_hydrogens geom
_atom_sites_solution_primary direct
_atom_sites_solution_secondary difmap
_audit_creation_method SHELXL-97
_cell_angle_alpha 75.5970(10)
_cell_angle_beta 88.826(2)
_cell_angle_gamma 81.929(2)
_cell_formula_units_Z 2
_cell_length_a 7.0097(2)
_cell_length_b 7.8380(2)
_cell_length_c 13.2953(3)
_cell_measurement_reflns_used 2084
_cell_measurement_temperature 123(2)
_cell_measurement_theta_max 28.3
_cell_measurement_theta_min 2.7
_cell_volume 700.42(3)
_computing_cell_refinement 'SAINT (Bruker, 2008)'
_computing_data_collection 'APEX2 (Bruker, 2008)'
_computing_data_reduction 'SAINT (Bruker, 2008)'
_computing_molecular_graphics 'X-SEED (Barbour, 2001)'
_computing_publication_material 'publCIF (Westrip, 2009)'
_computing_structure_refinement 'SHELXL97 (Sheldrick, 2008)'
_computing_structure_solution 'SHELXS97 (Sheldrick, 2008)'
_diffrn_ambient_temperature 123(2)
_diffrn_measured_fraction_theta_full 0.997
_diffrn_measured_fraction_theta_max 0.997
_diffrn_measurement_device_type 'Bruker SMART APEX'
_diffrn_measurement_method \w
_diffrn_radiation_monochromator graphite
_diffrn_radiation_source 'fine-focus sealed tube'
_diffrn_radiation_type MoK\a
_diffrn_radiation_wavelength 0.71073
_diffrn_reflns_av_R_equivalents 0.019
_diffrn_reflns_av_sigmaI/netI 0.032
_diffrn_reflns_limit_h_max 9
_diffrn_reflns_limit_h_min -9
_diffrn_reflns_limit_k_max 10
_diffrn_reflns_limit_k_min -10
_diffrn_reflns_limit_l_max 16
_diffrn_reflns_limit_l_min -17
_diffrn_reflns_number 6629
_diffrn_reflns_theta_full 27.5
_diffrn_reflns_theta_max 27.5
_diffrn_reflns_theta_min 1.6
_diffrn_standards_decay_% 0
_diffrn_standards_interval_count 0
_diffrn_standards_interval_time 0
_diffrn_standards_number 0
_exptl_absorpt_coefficient_mu 0.139
_exptl_absorpt_correction_type none
_exptl_crystal_colour Yellow
_exptl_crystal_density_diffrn 1.666
_exptl_crystal_density_method 'not measured'
_exptl_crystal_description Plate
_exptl_crystal_F_000 364
_exptl_crystal_size_max 0.15
_exptl_crystal_size_mid 0.10
_exptl_crystal_size_min 0.02
_refine_diff_density_max 0.42
_refine_diff_density_min -0.25
_refine_ls_extinction_method none
_refine_ls_goodness_of_fit_ref 1.03
_refine_ls_hydrogen_treatment mixed
_refine_ls_matrix_type full
_refine_ls_number_parameters 254
_refine_ls_number_reflns 3209
_refine_ls_number_restraints 7
_refine_ls_restrained_S_all 1.02
_refine_ls_R_factor_all 0.059
_refine_ls_R_factor_gt 0.038
_refine_ls_shift/su_max 0.001
_refine_ls_shift/su_mean 0.001
_refine_ls_structure_factor_coef Fsqd
_refine_ls_weighting_details 'calc w=1/[\s^2^(Fo^2^)+(0.0583P)^2^+0.1907P] where P=(Fo^2^+2Fc^2^)/3'
_refine_ls_weighting_scheme calc
_refine_ls_wR_factor_gt 0.099
_refine_ls_wR_factor_ref 0.112
_reflns_number_gt 2373
_reflns_number_total 3209
_reflns_threshold_expression I>2\s(I)
_cod_data_source_file tk2399.cif
_cod_data_source_block I
_cod_depositor_comments
;
The following automatic conversions were performed:
'_symmetry_cell_setting' value 'Triclinic' changed to 'triclinic'
according to '/home/saulius/struct/CIF-dictionaries/cif_core.dic'
dictionary named 'cif_core.dic' version 2.4.1 from
2010-06-29.

'_exptl_absorpt_correction_type' value 'None' changed to
'none' according to '/home/saulius/struct/CIF-dictionaries/cif_core.dic'
dictionary named 'cif_core.dic' version 2.4.1 from 2010-06-29.

Automatic conversion script
Id: cif_fix_enum 1527 2010-12-29 10:47:43Z saulius 

The following automatic conversions were performed:

'_symmetry_cell_setting' value 'Triclinic' changed to 'triclinic'
according to /home/saulius/struct/CIF-dictionaries/cif_core.dic
dictionary named 'cif_core.dic' version 2.4.1 from
2010-06-29.

'_exptl_absorpt_correction_type' value 'None' changed to
'none' according to
/home/saulius/struct/CIF-dictionaries/cif_core.dic dictionary named
'cif_core.dic' version 2.4.1 from 2010-06-29.

Automatic conversion script
Id: cif_fix_values 1715 2011-07-08 13:25:40Z adriana 
;
_cod_database_code 2221532
_cod_database_fobs_code 2221532

loop_
_symmetry_equiv_pos_as_xyz
'x, y, z'
'-x, -y, -z'

loop_
_atom_site_type_symbol
_atom_site_label
_atom_site_fract_x
_atom_site_fract_y
_atom_site_fract_z
_atom_site_U_iso_or_equiv
_atom_site_adp_type
_atom_site_calc_flag
_atom_site_refinement_flags
_atom_site_occupancy
_atom_site_disorder_assembly
_atom_site_disorder_group
O O1 0.45792(16) 0.65420(15) 0.74975(9) 0.0199(3) Uani d D 1 . .
O O2 -0.28084(18) 0.28619(17) 0.85473(9) 0.0280(3) Uani d . 1 . .
O O3 -0.29787(16) 0.35460(16) 0.68665(9) 0.0235(3) Uani d . 1 . .
O O4 0.75724(17) 0.84619(16) 0.53567(9) 0.0241(3) Uani d . 1 . .
O O5 0.70666(16) 1.00100(17) 0.07165(8) 0.0216(3) Uani d D 1 . .
O O6 1.05293(16) 1.11263(16) 0.08126(8) 0.0195(3) Uani d D 1 . .
O O7 1.21628(16) 1.10003(17) 0.27137(9) 0.0216(3) Uani d D 1 . .
O O1W 0.36719(17) 1.26409(18) 0.06982(9) 0.0236(3) Uani d D 1 . .
N N1 -0.21856(19) 0.35371(18) 0.76939(10) 0.0188(3) Uani d . 1 . .
N N2 0.43352(19) 0.71596(18) 0.55014(10) 0.0174(3) Uani d . 1 . .
N N3 0.50987(19) 0.77875(19) 0.45456(10) 0.0182(3) Uani d D 1 . .
C C1 0.2933(2) 0.5835(2) 0.75146(12) 0.0170(3) Uani d . 1 . .
C C2 0.2175(2) 0.5116(2) 0.84825(12) 0.0206(3) Uani d . 1 . .
H H2 0.2824 0.5136 0.9099 0.025 Uiso calc R 1 . .
C C3 0.0492(2) 0.4379(2) 0.85482(12) 0.0196(3) Uani d . 1 . .
H H3A -0.0027 0.3890 0.9206 0.024 Uiso calc R 1 . .
C C4 -0.0440(2) 0.4361(2) 0.76366(12) 0.0173(3) Uani d . 1 . .
C C5 0.0277(2) 0.5064(2) 0.66704(12) 0.0172(3) Uani d . 1 . .
H H5A -0.0392 0.5042 0.6060 0.021 Uiso calc R 1 . .
C C6 0.1980(2) 0.5805(2) 0.65926(12) 0.0166(3) Uani d . 1 . .
C C7 0.2744(2) 0.6509(2) 0.55666(12) 0.0179(3) Uani d . 1 . .
H H7A 0.2075 0.6485 0.4957 0.021 Uiso calc R 1 . .
C C8 0.6794(2) 0.8441(2) 0.45388(12) 0.0158(3) Uani d . 1 . .
C C9 0.7687(2) 0.9115(2) 0.35203(11) 0.0152(3) Uani d . 1 . .
C C10 0.6888(2) 0.9198(2) 0.25525(12) 0.0157(3) Uani d . 1 . .
H H10 0.5683 0.8798 0.2504 0.019 Uiso calc R 1 . .
C C11 0.7882(2) 0.9876(2) 0.16644(11) 0.0160(3) Uani d . 1 . .
C C12 0.9662(2) 1.0473(2) 0.17210(12) 0.0154(3) Uani d . 1 . .
C C13 1.0437(2) 1.0389(2) 0.26925(12) 0.0159(3) Uani d . 1 . .
C C14 0.9458(2) 0.9706(2) 0.35795(12) 0.0164(3) Uani d . 1 . .
H H14 0.9998 0.9637 0.4240 0.020 Uiso calc R 1 . .
H H1 0.482(3) 0.691(3) 0.6866(9) 0.043(7) Uiso d D 1 . .
H H5 0.789(3) 1.020(3) 0.0256(16) 0.060(8) Uiso d D 1 . .
H H6 1.151(2) 1.158(3) 0.0912(18) 0.045(7) Uiso d D 1 . .
H H7 1.228(3) 1.117(3) 0.3308(10) 0.045(7) Uiso d D 1 . .
H H11 0.452(3) 1.191(3) 0.0523(19) 0.047(7) Uiso d D 1 . .
H H12 0.408(3) 1.278(3) 0.1260(12) 0.055(8) Uiso d D 1 . .
H H3 0.453(3) 0.769(2) 0.3981(10) 0.022(5) Uiso d D 1 . .

loop_
_atom_site_aniso_label
_atom_site_aniso_U_11
_atom_site_aniso_U_22
_atom_site_aniso_U_33
_atom_site_aniso_U_12
_atom_site_aniso_U_13
_atom_site_aniso_U_23
O1 0.0212(6) 0.0250(6) 0.0149(6) -0.0097(5) -0.0003(5) -0.0041(5)
O2 0.0256(6) 0.0346(7) 0.0205(6) -0.0096(5) 0.0064(5) 0.0017(5)
O3 0.0212(6) 0.0307(7) 0.0219(6) -0.0077(5) 0.0003(5) -0.0102(5)
O4 0.0268(6) 0.0361(7) 0.0116(5) -0.0148(5) 0.0000(5) -0.0040(5)
O5 0.0172(6) 0.0399(7) 0.0094(5) -0.0089(5) 0.0009(4) -0.0067(5)
O6 0.0184(6) 0.0301(7) 0.0117(5) -0.0098(5) 0.0032(4) -0.0053(5)
O7 0.0186(6) 0.0368(7) 0.0134(6) -0.0132(5) 0.0016(5) -0.0087(5)
O1W 0.0215(6) 0.0334(7) 0.0169(6) -0.0077(5) 0.0004(5) -0.0060(5)
N1 0.0174(7) 0.0206(7) 0.0181(7) -0.0030(5) 0.0028(5) -0.0041(6)
N2 0.0194(7) 0.0200(7) 0.0123(6) -0.0046(5) 0.0033(5) -0.0023(5)
N3 0.0186(7) 0.0271(8) 0.0095(6) -0.0077(6) 0.0015(5) -0.0034(5)
C1 0.0184(7) 0.0166(8) 0.0163(8) -0.0028(6) 0.0003(6) -0.0045(6)
C2 0.0251(8) 0.0233(9) 0.0133(8) -0.0045(7) -0.0013(6) -0.0038(6)
C3 0.0241(8) 0.0213(8) 0.0124(7) -0.0042(7) 0.0032(6) -0.0016(6)
C4 0.0176(7) 0.0166(8) 0.0173(8) -0.0031(6) 0.0027(6) -0.0036(6)
C5 0.0185(7) 0.0192(8) 0.0135(7) -0.0019(6) -0.0007(6) -0.0036(6)
C6 0.0181(8) 0.0178(8) 0.0134(7) -0.0024(6) 0.0009(6) -0.0032(6)
C7 0.0202(8) 0.0215(8) 0.0124(7) -0.0043(6) -0.0001(6) -0.0044(6)
C8 0.0177(7) 0.0169(8) 0.0127(7) -0.0029(6) 0.0005(6) -0.0034(6)
C9 0.0174(7) 0.0170(8) 0.0110(7) -0.0024(6) 0.0022(6) -0.0034(6)
C10 0.0131(7) 0.0202(8) 0.0145(7) -0.0031(6) 0.0008(6) -0.0051(6)
C11 0.0166(7) 0.0207(8) 0.0112(7) -0.0014(6) -0.0002(6) -0.0056(6)
C12 0.0154(7) 0.0183(8) 0.0121(7) -0.0024(6) 0.0028(6) -0.0034(6)
C13 0.0143(7) 0.0196(8) 0.0147(7) -0.0045(6) 0.0004(6) -0.0048(6)
C14 0.0185(7) 0.0198(8) 0.0116(7) -0.0039(6) -0.0018(6) -0.0043(6)

loop_
_atom_type_symbol
_atom_type_description
_atom_type_scat_dispersion_real
_atom_type_scat_dispersion_imag
_atom_type_scat_source
C C 0.0033 0.0016 'International Tables Vol C Tables 4.2.6.8 and 6.1.1.4'
H H 0.0000 0.0000 'International Tables Vol C Tables 4.2.6.8 and 6.1.1.4'
N N 0.0061 0.0033 'International Tables Vol C Tables 4.2.6.8 and 6.1.1.4'
O O 0.0106 0.0060 'International Tables Vol C Tables 4.2.6.8 and 6.1.1.4'

loop_
_geom_angle_atom_site_label_1
_geom_angle_atom_site_label_2
_geom_angle_atom_site_label_3
_geom_angle_site_symmetry_1
_geom_angle_site_symmetry_3
_geom_angle
_geom_angle_publ_flag
C1 O1 H1 . . 105.4(16) ?
C11 O5 H5 . . 109.5(19) ?
C12 O6 H6 . . 111.2(16) ?
C13 O7 H7 . . 106.8(16) ?
H11 O1W H12 . . 105(2) ?
O2 N1 O3 . . 122.81(13) ?
O2 N1 C4 . . 119.27(13) ?
O3 N1 C4 . . 117.92(13) ?
C7 N2 N3 . . 119.72(13) ?
C8 N3 N2 . . 116.36(13) ?
C8 N3 H3 . . 123.5(13) ?
N2 N3 H3 . . 120.0(13) ?
O1 C1 C2 . . 117.78(14) ?
O1 C1 C6 . . 122.00(14) ?
C2 C1 C6 . . 120.21(14) ?
C3 C2 C1 . . 120.36(15) ?
C3 C2 H2 . . 119.8 ?
C1 C2 H2 . . 119.8 ?
C2 C3 C4 . . 119.02(14) ?
C2 C3 H3A . . 120.5 ?
C4 C3 H3A . . 120.5 ?
C5 C4 C3 . . 121.78(14) ?
C5 C4 N1 . . 118.55(14) ?
C3 C4 N1 . . 119.64(14) ?
C4 C5 C6 . . 119.81(14) ?
C4 C5 H5A . . 120.1 ?
C6 C5 H5A . . 120.1 ?
C5 C6 C1 . . 118.80(14) ?
C5 C6 C7 . . 119.23(14) ?
C1 C6 C7 . . 121.96(14) ?
N2 C7 C6 . . 118.88(14) ?
N2 C7 H7A . . 120.6 ?
C6 C7 H7A . . 120.6 ?
O4 C8 N3 . . 120.72(14) ?
O4 C8 C9 . . 121.07(14) ?
N3 C8 C9 . . 118.21(13) ?
C14 C9 C10 . . 119.94(13) ?
C14 C9 C8 . . 114.80(13) ?
C10 C9 C8 . . 125.25(14) ?
C11 C10 C9 . . 118.85(14) ?
C11 C10 H10 . . 120.6 ?
C9 C10 H10 . . 120.6 ?
O5 C11 C10 . . 118.74(13) ?
O5 C11 C12 . . 119.86(13) ?
C10 C11 C12 . . 121.36(14) ?
O6 C12 C13 . . 123.45(13) ?
O6 C12 C11 . . 117.42(13) ?
C13 C12 C11 . . 119.13(13) ?
O7 C13 C14 . . 122.96(14) ?
O7 C13 C12 . . 117.31(13) ?
C14 C13 C12 . . 119.73(14) ?
C13 C14 C9 . . 120.99(14) ?
C13 C14 H14 . . 119.5 ?
C9 C14 H14 . . 119.5 ?

loop_
_geom_bond_atom_site_label_1
_geom_bond_atom_site_label_2
_geom_bond_site_symmetry_2
_geom_bond_distance
_geom_bond_publ_flag
O1 C1 . 1.3456(19) ?
O1 H1 . 0.840(10) ?
O2 N1 . 1.2263(17) ?
O3 N1 . 1.2408(17) ?
O4 C8 . 1.2313(18) ?
O5 C11 . 1.3684(18) ?
O5 H5 . 0.835(10) ?
O6 C12 . 1.3567(18) ?
O6 H6 . 0.844(10) ?
O7 C13 . 1.3654(18) ?
O7 H7 . 0.842(10) ?
O1W H11 . 0.837(10) ?
O1W H12 . 0.843(10) ?
N1 C4 . 1.454(2) ?
N2 C7 . 1.283(2) ?
N2 N3 . 1.3705(18) ?
N3 C8 . 1.358(2) ?
N3 H3 . 0.882(9) ?
C1 C2 . 1.397(2) ?
C1 C6 . 1.415(2) ?
C2 C3 . 1.377(2) ?
C2 H2 . 0.9500 ?
C3 C4 . 1.393(2) ?
C3 H3A . 0.9500 ?
C4 C5 . 1.380(2) ?
C5 C6 . 1.391(2) ?
C5 H5A . 0.9500 ?
C6 C7 . 1.460(2) ?
C7 H7A . 0.9500 ?
C8 C9 . 1.486(2) ?
C9 C14 . 1.394(2) ?
C9 C10 . 1.397(2) ?
C10 C11 . 1.386(2) ?
C10 H10 . 0.9500 ?
C11 C12 . 1.402(2) ?
C12 C13 . 1.394(2) ?
C13 C14 . 1.380(2) ?
C14 H14 . 0.9500 ?

loop_
_geom_hbond_atom_site_label_D
_geom_hbond_atom_site_label_H
_geom_hbond_atom_site_label_A
_geom_hbond_site_symmetry_A
_geom_hbond_distance_DH
_geom_hbond_distance_HA
_geom_hbond_distance_DA
_geom_hbond_angle_DHA
_geom_hbond_publ_flag
O1 H1 N2 . 0.840(10) 1.810(10) 2.581(2) 152(2) yes
O5 H5 O6 2_775 0.840(10) 2.16(2) 2.847(2) 139(2) yes
O6 H6 O1w 1_655 0.840(10) 1.810(10) 2.630(2) 162(2) yes
O7 H7 O4 2_776 0.840(10) 1.870(10) 2.715(2) 177(2) yes
O1w H11 O5 . 0.840(10) 2.130(10) 2.918(2) 156(2) yes
O1w H12 O1 2_676 0.840(10) 2.130(10) 2.962(2) 169(2) yes
N3 H3 O3 2_566 0.880(10) 2.070(10) 2.890(2) 155(2) yes

loop_
_geom_torsion_atom_site_label_1
_geom_torsion_atom_site_label_2
_geom_torsion_atom_site_label_3
_geom_torsion_atom_site_label_4
_geom_torsion_site_symmetry_1
_geom_torsion_site_symmetry_2
_geom_torsion_site_symmetry_3
_geom_torsion_site_symmetry_4
_geom_torsion
_geom_torsion_publ_flag
C7 N2 N3 C8 . . . . -179.41(15) ?
O1 C1 C2 C3 . . . . 179.85(15) ?
C6 C1 C2 C3 . . . . -0.3(2) ?
C1 C2 C3 C4 . . . . 0.0(3) ?
C2 C3 C4 C5 . . . . -0.1(3) ?
C2 C3 C4 N1 . . . . 178.09(15) ?
O2 N1 C4 C5 . . . . 177.95(14) ?
O3 N1 C4 C5 . . . . -1.8(2) ?
O2 N1 C4 C3 . . . . -0.3(2) ?
O3 N1 C4 C3 . . . . 179.95(14) ?
C3 C4 C5 C6 . . . . 0.4(2) ?
N1 C4 C5 C6 . . . . -177.79(14) ?
C4 C5 C6 C1 . . . . -0.7(2) ?
C4 C5 C6 C7 . . . . 178.65(14) ?
O1 C1 C6 C5 . . . . -179.54(14) ?
C2 C1 C6 C5 . . . . 0.6(2) ?
O1 C1 C6 C7 . . . . 1.2(2) ?
C2 C1 C6 C7 . . . . -178.71(15) ?
N3 N2 C7 C6 . . . . 178.44(14) ?
C5 C6 C7 N2 . . . . -178.70(15) ?
C1 C6 C7 N2 . . . . 0.6(2) ?
N2 N3 C8 O4 . . . . -0.3(2) ?
N2 N3 C8 C9 . . . . 179.23(13) ?
O4 C8 C9 C14 . . . . 1.7(2) ?
N3 C8 C9 C14 . . . . -177.85(14) ?
O4 C8 C9 C10 . . . . -177.86(16) ?
N3 C8 C9 C10 . . . . 2.6(2) ?
C14 C9 C10 C11 . . . . -0.1(2) ?
C8 C9 C10 C11 . . . . 179.45(15) ?
C9 C10 C11 O5 . . . . -177.89(14) ?
C9 C10 C11 C12 . . . . 0.0(2) ?
O5 C11 C12 O6 . . . . -1.7(2) ?
C10 C11 C12 O6 . . . . -179.59(14) ?
O5 C11 C12 C13 . . . . 177.58(14) ?
C10 C11 C12 C13 . . . . -0.3(2) ?
O6 C12 C13 O7 . . . . -0.1(2) ?
C11 C12 C13 O7 . . . . -179.35(14) ?
O6 C12 C13 C14 . . . . 179.91(15) ?
C11 C12 C13 C14 . . . . 0.7(2) ?
O7 C13 C14 C9 . . . . 179.26(15) ?
C12 C13 C14 C9 . . . . -0.8(2) ?
C10 C9 C14 C13 . . . . 0.5(2) ?
C8 C9 C14 C13 . . . . -179.11(14) ?
